data_7230064
loop_
_publ_author_name
'Xu, Fen'
'Si, Xiao-Ju'
'Wang, Xiao-Ning'
'Kou, Hao-Dong'
'Chen, Di-Ming'
'Liu, Chun-Sen'
'Du, Miao'

_publ_section_title
;
 A high-activity cobalt-based MOF catalyst for [2&#x00A0;+ 2 + 2]
 cycloaddition of diynes and alkynes: insights into alkyne affinity and
 selectivity control
;
_journal_issue 9
_journal_name_full 'RSC Advances'
_journal_page_first 4895
_journal_paper_doi 10.1039/C7RA12136A
_journal_volume 8
_journal_year 2018
_chemical_formula_moiety 'C20 H16 Cl N O2 S'
_chemical_formula_sum 'C20 H16 Cl N O2 S'
_chemical_formula_weight 369.85
_chemical_name_systematic
;
 ? 
;
_space_group_crystal_system triclinic
_space_group_IT_number 2
_space_group_name_Hall '-P 1'
_space_group_name_H-M_alt 'P -1'
_symmetry_space_group_name_Hall '-P 1'
_symmetry_space_group_name_H-M 'P -1'
_atom_sites_solution_hydrogens geom
_atom_sites_solution_primary direct
_atom_sites_solution_secondary difmap
_audit_creation_date 2017-12-27
_audit_creation_method
;
Olex2 1.2
(compiled 2017.08.10 svn.r3458 for OlexSys, GUI svn.r5381)
;
_audit_update_record
;
2017-12-29 deposited with the CCDC.
2018-01-23 downloaded from the CCDC.
;
_cell_angle_alpha 88.481(2)
_cell_angle_beta 84.657(2)
_cell_angle_gamma 89.958(2)
_cell_formula_units_Z 4
_cell_length_a 7.5142(2)
_cell_length_b 12.7251(4)
_cell_length_c 18.0220(5)
_cell_measurement_reflns_used 6983
_cell_measurement_temperature 294(2)
_cell_measurement_theta_max 73.6600
_cell_measurement_theta_min 4.9200
_cell_volume 1715.15(9)
_computing_cell_refinement
;
CrysAlisPro, Agilent Technologies,
Version 1.171.37.35 (release 13-08-2014 CrysAlis171 .NET)
(compiled Aug 13 2014,18:06:01)
;
_computing_data_collection
;
CrysAlisPro, Agilent Technologies,
Version 1.171.37.35 (release 13-08-2014 CrysAlis171 .NET)
(compiled Aug 13 2014,18:06:01)
;
_computing_data_reduction
;
CrysAlisPro, Agilent Technologies,
Version 1.171.37.35 (release 13-08-2014 CrysAlis171 .NET)
(compiled Aug 13 2014,18:06:01)
;
_computing_molecular_graphics 'Olex2 (Dolomanov et al., 2009)'
_computing_publication_material 'Olex2 (Dolomanov et al., 2009)'
_computing_structure_refinement 'XL (Sheldrick, 2008)'
_computing_structure_solution 'XS (Sheldrick, 2008)'
_diffrn_ambient_temperature 294(2)
_diffrn_detector 'CCD plate'
_diffrn_detector_area_resol_mean 5.3031
_diffrn_detector_type AtlasS2
_diffrn_measured_fraction_theta_full 0.963
_diffrn_measured_fraction_theta_max 0.963
_diffrn_measurement_details
;
#__ type_ start__ end____ width___ exp.time_
  1 omega  -35.00   15.00   1.0000    1.0000
omega____ theta____ kappa____ phi______ frames
    -      -40.5455   38.0000  -60.0000 50

#__ type_ start__ end____ width___ exp.time_
  2 omega  -48.00   33.00   1.0000    1.0000
omega____ theta____ kappa____ phi______ frames
    -      -40.5455   38.0000    0.0000 81

#__ type_ start__ end____ width___ exp.time_
  3 omega   39.00   81.00   1.0000    1.0000
omega____ theta____ kappa____ phi______ frames
    -       40.5455  -99.0000  -30.0000 42

#__ type_ start__ end____ width___ exp.time_
  4 omega   72.00   97.00   1.0000    1.0000
omega____ theta____ kappa____ phi______ frames
    -       40.5455 -125.0000    0.0000 25

#__ type_ start__ end____ width___ exp.time_
  5 omega   42.00   98.00   1.0000    2.4200
omega____ theta____ kappa____ phi______ frames
    -      107.1410  -45.0000   60.0000 56

#__ type_ start__ end____ width___ exp.time_
  6 omega   57.00   90.00   1.0000    2.4200
omega____ theta____ kappa____ phi______ frames
    -      107.1410  -30.0000  -30.0000 33

#__ type_ start__ end____ width___ exp.time_
  7 omega   49.00   84.00   1.0000    2.4200
omega____ theta____ kappa____ phi______ frames
    -      107.1410  -45.0000  -30.0000 35

#__ type_ start__ end____ width___ exp.time_
  8 omega   52.00  102.00   1.0000    2.4200
omega____ theta____ kappa____ phi______ frames
    -      107.1410  -95.0000  -30.0000 50

#__ type_ start__ end____ width___ exp.time_
  9 omega   90.00  120.00   1.0000    2.4200
omega____ theta____ kappa____ phi______ frames
    -      107.1410 -125.0000  -60.0000 30

#__ type_ start__ end____ width___ exp.time_
 10 omega   41.00  108.00   1.0000    2.4200
omega____ theta____ kappa____ phi______ frames
    -      107.1410  -95.0000   90.0000 67

#__ type_ start__ end____ width___ exp.time_
 11 omega   52.00  136.00   1.0000    2.4200
omega____ theta____ kappa____ phi______ frames
    -      107.1410  -77.0000  150.0000 84

#__ type_ start__ end____ width___ exp.time_
 12 omega   56.00  160.00   1.0000    2.4200
omega____ theta____ kappa____ phi______ frames
    -      107.1410   15.0000  150.0000 104

#__ type_ start__ end____ width___ exp.time_
 13 omega   94.00  131.00   1.0000    2.4200
omega____ theta____ kappa____ phi______ frames
    -      107.1410  125.0000    0.0000 37

#__ type_ start__ end____ width___ exp.time_
 14 omega   83.00  109.00   1.0000    2.4200
omega____ theta____ kappa____ phi______ frames
    -      107.1410   45.0000    0.0000 26

#__ type_ start__ end____ width___ exp.time_
 15 omega  130.00  162.00   1.0000    2.4200
omega____ theta____ kappa____ phi______ frames
    -      107.1410   45.0000    0.0000 32

#__ type_ start__ end____ width___ exp.time_
 16 omega   39.00   68.00   1.0000    2.4200
omega____ theta____ kappa____ phi______ frames
    -      107.1410  -30.0000  -60.0000 29

#__ type_ start__ end____ width___ exp.time_
 17 omega   37.00   88.00   1.0000    2.4200
omega____ theta____ kappa____ phi______ frames
    -      107.1410  -45.0000 -120.0000 51

#__ type_ start__ end____ width___ exp.time_
 18 omega   35.00   84.00   1.0000    2.4200
omega____ theta____ kappa____ phi______ frames
    -      107.1410  -30.0000 -180.0000 49

#__ type_ start__ end____ width___ exp.time_
 19 omega   32.00   90.00   1.0000    2.4200
omega____ theta____ kappa____ phi______ frames
    -      107.1410  -30.0000  120.0000 58

#__ type_ start__ end____ width___ exp.time_
 20 omega  -68.00   29.00   1.0000    1.0000
omega____ theta____ kappa____ phi______ frames
    -      -40.5455   57.0000 -150.0000 97

#__ type_ start__ end____ width___ exp.time_
 21 omega -111.00  -21.00   1.0000    1.0000
omega____ theta____ kappa____ phi______ frames
    -      -40.5455  -57.0000   60.0000 90
;
_diffrn_measurement_device 'four-circle diffractometer'
_diffrn_measurement_device_type 'SuperNova, Dual, Cu at zero, AtlasS2'
_diffrn_measurement_method '\w scans'
_diffrn_orient_matrix_UB_11 0.0722086000
_diffrn_orient_matrix_UB_12 0.0554796000
_diffrn_orient_matrix_UB_13 0.0660098000
_diffrn_orient_matrix_UB_21 0.0292259000
_diffrn_orient_matrix_UB_22 -0.1075667000
_diffrn_orient_matrix_UB_23 0.0381914000
_diffrn_orient_matrix_UB_31 0.1906102000
_diffrn_orient_matrix_UB_32 -0.0042970000
_diffrn_orient_matrix_UB_33 -0.0395026000
_diffrn_radiation_monochromator mirror
_diffrn_radiation_probe x-ray
_diffrn_radiation_type CuK\a
_diffrn_radiation_wavelength 1.54184
_diffrn_reflns_av_R_equivalents 0.0330
_diffrn_reflns_av_unetI/netI 0.0429
_diffrn_reflns_limit_h_max 9
_diffrn_reflns_limit_h_min -7
_diffrn_reflns_limit_k_max 15
_diffrn_reflns_limit_k_min -14
_diffrn_reflns_limit_l_max 19
_diffrn_reflns_limit_l_min -22
_diffrn_reflns_number 11482
_diffrn_reflns_theta_full 73.78
_diffrn_reflns_theta_max 73.78
_diffrn_reflns_theta_min 3.47
_diffrn_source 'sealed X-ray tube'
_diffrn_source_type 'SuperNova (Cu) X-ray Source'
_exptl_absorpt_coefficient_mu 3.218
_exptl_absorpt_correction_T_max 1.00000
_exptl_absorpt_correction_T_min 0.57132
_exptl_absorpt_correction_type multi-scan
_exptl_absorpt_process_details
;
CrysAlisPro, Agilent Technologies,
Version 1.171.37.35 (release 13-08-2014 CrysAlis171 .NET)
(compiled Aug 13 2014,18:06:01)
Empirical absorption correction using spherical harmonics,
 implemented in SCALE3 ABSPACK scaling algorithm.
;
_exptl_crystal_colour colorless
_exptl_crystal_density_diffrn 1.432
_exptl_crystal_density_method 'not measured'
_exptl_crystal_description prism
_exptl_crystal_F_000 768
_exptl_crystal_size_max 0.35
_exptl_crystal_size_mid 0.22
_exptl_crystal_size_min 0.2
_refine_diff_density_max 0.248
_refine_diff_density_min -0.616
_refine_diff_density_rms 0.098
_refine_ls_extinction_method none
_refine_ls_goodness_of_fit_ref 1.045
_refine_ls_hydrogen_treatment constr
_refine_ls_matrix_type full
_refine_ls_number_parameters 451
_refine_ls_number_reflns 6691
_refine_ls_number_restraints 0
_refine_ls_restrained_S_all 1.045
_refine_ls_R_factor_all 0.0506
_refine_ls_R_factor_gt 0.0465
_refine_ls_shift/su_max 0.001
_refine_ls_shift/su_mean 0.000
_refine_ls_structure_factor_coef Fsqd
_refine_ls_weighting_details 'calc w=1/[\s^2^(Fo^2^)+(0.0716P)^2^+0.2538P] where P=(Fo^2^+2Fc^2^)/3'
_refine_ls_weighting_scheme calc
_refine_ls_wR_factor_gt 0.1196
_refine_ls_wR_factor_ref 0.1257
_reflns_number_gt 5953
_reflns_number_total 6691
_reflns_threshold_expression >2sigma(I)
_cod_data_source_file c7ra12136a2.cif
_cod_data_source_block 3ba
_cod_database_code 7230064
_chemical_oxdiff_formula 'C H O N S'
_chemical_oxdiff_usercomment 1-95
_reflns_odcompleteness_completeness 99.87
_reflns_odcompleteness_iscentric 1
_reflns_odcompleteness_theta 66.97
_olex2_refinement_description
;
1. Fixed Uiso
 At 1.2 times of:
  All C(H) groups, All C(H,H) groups
2.a Secondary CH2 refined with riding coordinates:
 C1(H1A,H1B), C4(H4A,H4B), C21(H21A,H21B), C24(H24A,H24B)
2.b Aromatic/amide H refined with riding coordinates:
 C5(H5), C7(H7), C8(H8), C10(H10), C11(H11), C12(H12), C13(H13), C14(H14),
 C16(H16), C17(H17), C18(H18), C19(H19), C25(H25), C27(H27), C28(H28), C30(H30),
  C31(H31), C32(H32), C33(H33), C34(H34), C36(H36), C37(H37), C38(H38), C39(H39)
;
_olex2_submission_special_instructions 'No special instructions were received'

loop_
_space_group_symop_id
_space_group_symop_operation_xyz
1 'x, y, z'
2 '-x, -y, -z'

loop_
_atom_site_label
_atom_site_type_symbol
_atom_site_fract_x
_atom_site_fract_y
_atom_site_fract_z
_atom_site_U_iso_or_equiv
_atom_site_adp_type
_atom_site_occupancy
_atom_site_calc_flag
_atom_site_refinement_flags_posn
C1 C 0.6648(3) 0.29632(15) 0.30697(10) 0.0432(4) Uani 1 d .
H1A H 0.7626 0.2486 0.2936 0.052 Uiso 1 calc R
H1B H 0.5541 0.2567 0.3152 0.052 Uiso 1 calc R
C2 C 0.6985(2) 0.35864(15) 0.37418(10) 0.0386(4) Uani 1 d .
C3 C 0.7394(3) 0.46172(16) 0.35313(11) 0.0448(4) Uani 1 d .
C4 C 0.7368(3) 0.47894(17) 0.27087(12) 0.0526(5) Uani 1 d .
H4A H 0.6657 0.5399 0.2593 0.063 Uiso 1 calc R
H4B H 0.8566 0.4873 0.2463 0.063 Uiso 1 calc R
C5 C 0.6984(3) 0.32422(15) 0.44780(10) 0.0405(4) Uani 1 d .
H5 H 0.6702 0.2548 0.4614 0.049 Uiso 1 calc R
C6 C 0.7413(3) 0.39533(16) 0.50145(11) 0.0441(4) Uani 1 d .
C7 C 0.7815(4) 0.49891(18) 0.47912(13) 0.0585(6) Uani 1 d .
H7 H 0.8081 0.5466 0.5147 0.070 Uiso 1 calc R
C8 C 0.7828(4) 0.53303(17) 0.40512(13) 0.0597(6) Uani 1 d .
H8 H 0.8122 0.6021 0.3910 0.072 Uiso 1 calc R
C9 C 0.7546(3) 0.36130(17) 0.58063(11) 0.0455(4) Uani 1 d .
C10 C 0.8263(3) 0.26440(18) 0.59843(12) 0.0512(5) Uani 1 d .
H10 H 0.8581 0.2175 0.5608 0.061 Uiso 1 calc R
C11 C 0.8512(3) 0.2366(2) 0.67201(14) 0.0616(6) Uani 1 d .
H11 H 0.8998 0.1714 0.6830 0.074 Uiso 1 calc R
C12 C 0.8045(3) 0.3049(2) 0.72874(13) 0.0659(7) Uani 1 d .
H12 H 0.8226 0.2863 0.7777 0.079 Uiso 1 calc R
C13 C 0.7310(4) 0.4008(2) 0.71211(13) 0.0665(7) Uani 1 d .
H13 H 0.6981 0.4470 0.7501 0.080 Uiso 1 calc R
C14 C 0.7056(3) 0.4291(2) 0.63875(13) 0.0566(5) Uani 1 d .
H14 H 0.6554 0.4940 0.6282 0.068 Uiso 1 calc R
C15 C 0.8586(2) 0.31111(14) 0.12560(9) 0.0342(3) Uani 1 d .
C16 C 0.8863(3) 0.20349(15) 0.11868(10) 0.0404(4) Uani 1 d .
H16 H 0.7937 0.1571 0.1339 0.049 Uiso 1 calc R
C17 C 1.0492(3) 0.16442(16) 0.08953(11) 0.0486(5) Uani 1 d .
H17 H 1.0657 0.0923 0.0851 0.058 Uiso 1 calc R
C18 C 1.1870(3) 0.23299(17) 0.06704(11) 0.0489(5) Uani 1 d .
H18 H 1.2971 0.2069 0.0481 0.059 Uiso 1 calc R
C19 C 1.1622(3) 0.34019(17) 0.07255(11) 0.0479(4) Uani 1 d .
H19 H 1.2556 0.3859 0.0570 0.058 Uiso 1 calc R
C20 C 0.9987(3) 0.37996(15) 0.10111(10) 0.0396(4) Uani 1 d .
C21 C 0.6619(3) 0.80677(17) 0.29568(11) 0.0504(5) Uani 1 d .
H21A H 0.7355 0.7442 0.2916 0.060 Uiso 1 calc R
H21B H 0.5370 0.7867 0.2975 0.060 Uiso 1 calc R
C22 C 0.6983(2) 0.86856(15) 0.36254(10) 0.0390(4) Uani 1 d .
C23 C 0.7555(3) 0.96916(15) 0.34105(11) 0.0409(4) Uani 1 d .
C24 C 0.7629(3) 0.98670(15) 0.25844(11) 0.0483(5) Uani 1 d .
H24A H 0.6794 1.0407 0.2452 0.058 Uiso 1 calc R
H24B H 0.8823 1.0059 0.2374 0.058 Uiso 1 calc R
C25 C 0.6890(3) 0.83456(15) 0.43646(11) 0.0414(4) Uani 1 d .
H25 H 0.6496 0.7669 0.4501 0.050 Uiso 1 calc R
C26 C 0.7392(3) 0.90283(16) 0.49025(11) 0.0419(4) Uani 1 d .
C27 C 0.7933(3) 1.00501(16) 0.46796(12) 0.0492(5) Uani 1 d .
H27 H 0.8237 1.0515 0.5037 0.059 Uiso 1 calc R
C28 C 0.8026(3) 1.03874(15) 0.39384(12) 0.0487(5) Uani 1 d .
H28 H 0.8396 1.1067 0.3799 0.058 Uiso 1 calc R
C29 C 0.7513(3) 0.86604(18) 0.56874(11) 0.0465(4) Uani 1 d .
C30 C 0.8167(3) 0.76640(19) 0.58425(12) 0.0531(5) Uani 1 d .
H30 H 0.8453 0.7210 0.5453 0.064 Uiso 1 calc R
C31 C 0.8404(4) 0.7331(3) 0.65708(15) 0.0684(7) Uani 1 d .
H31 H 0.8830 0.6659 0.6664 0.082 Uiso 1 calc R
C32 C 0.8004(4) 0.8000(3) 0.71502(14) 0.0774(9) Uani 1 d .
H32 H 0.8170 0.7785 0.7636 0.093 Uiso 1 calc R
C33 C 0.7360(4) 0.8988(3) 0.70073(14) 0.0786(9) Uani 1 d .
H33 H 0.7092 0.9440 0.7399 0.094 Uiso 1 calc R
C34 C 0.7102(3) 0.9321(2) 0.62832(13) 0.0615(6) Uani 1 d .
H34 H 0.6652 0.9990 0.6197 0.074 Uiso 1 calc R
C35 C 0.5748(2) 0.80430(14) 0.11423(9) 0.0338(3) Uani 1 d .
C36 C 0.5487(3) 0.69849(15) 0.10179(10) 0.0406(4) Uani 1 d .
H36 H 0.6337 0.6493 0.1138 0.049 Uiso 1 calc R
C37 C 0.3950(3) 0.66617(17) 0.07127(11) 0.0477(4) Uani 1 d .
H37 H 0.3777 0.5954 0.0625 0.057 Uiso 1 calc R
C38 C 0.2687(3) 0.73872(18) 0.05405(11) 0.0492(5) Uani 1 d .
H38 H 0.1657 0.7165 0.0341 0.059 Uiso 1 calc R
C39 C 0.2932(3) 0.84451(18) 0.06605(11) 0.0472(5) Uani 1 d .
H39 H 0.2074 0.8931 0.0539 0.057 Uiso 1 calc R
C40 C 0.4463(3) 0.87783(15) 0.09625(10) 0.0382(4) Uani 1 d .
Cl1 Cl 0.97818(8) 0.51569(4) 0.10385(3) 0.05965(17) Uani 1 d .
Cl2 Cl 0.46957(8) 1.01089(4) 0.11102(3) 0.05428(15) Uani 1 d .
N1 N 0.6532(2) 0.38079(13) 0.24965(9) 0.0425(4) Uani 1 d .
N2 N 0.7105(3) 0.88243(13) 0.23389(9) 0.0470(4) Uani 1 d .
O1 O 0.5326(2) 0.25825(12) 0.16475(8) 0.0501(3) Uani 1 d .
O2 O 0.5912(2) 0.44381(12) 0.12460(8) 0.0530(4) Uani 1 d .
O3 O 0.8732(2) 0.74469(13) 0.15849(10) 0.0582(4) Uani 1 d .
O4 O 0.8576(2) 0.92683(12) 0.10938(9) 0.0527(4) Uani 1 d .
S1 S 0.64178(6) 0.35067(4) 0.16317(2) 0.03839(12) Uani 1 d .
S2 S 0.77497(6) 0.84016(4) 0.15174(2) 0.04003(13) Uani 1 d .

loop_
_atom_site_aniso_label
_atom_site_aniso_U_11
_atom_site_aniso_U_22
_atom_site_aniso_U_33
_atom_site_aniso_U_23
_atom_site_aniso_U_13
_atom_site_aniso_U_12
C1 0.0537(11) 0.0390(10) 0.0375(9) -0.0014(7) -0.0074(8) -0.0039(8)
C2 0.0390(9) 0.0395(9) 0.0374(9) -0.0052(7) -0.0042(7) 0.0016(7)
C3 0.0537(11) 0.0380(10) 0.0431(10) -0.0033(8) -0.0073(8) 0.0004(8)
C4 0.0722(14) 0.0427(11) 0.0432(10) -0.0004(8) -0.0076(10) -0.0068(10)
C5 0.0441(10) 0.0379(9) 0.0397(9) -0.0039(7) -0.0043(7) -0.0002(7)
C6 0.0485(10) 0.0449(10) 0.0400(9) -0.0076(8) -0.0078(8) 0.0042(8)
C7 0.0852(17) 0.0443(11) 0.0492(11) -0.0120(9) -0.0203(11) -0.0014(11)
C8 0.0900(18) 0.0364(10) 0.0547(12) -0.0050(9) -0.0167(12) -0.0038(11)
C9 0.0443(10) 0.0528(11) 0.0404(9) -0.0074(8) -0.0080(8) 0.0009(8)
C10 0.0537(12) 0.0555(12) 0.0451(10) -0.0046(9) -0.0073(9) 0.0054(9)
C11 0.0555(13) 0.0745(16) 0.0550(13) 0.0105(11) -0.0102(10) 0.0089(11)
C12 0.0553(13) 0.103(2) 0.0404(11) 0.0020(12) -0.0127(9) 0.0005(13)
C13 0.0681(15) 0.0906(19) 0.0425(11) -0.0181(12) -0.0086(10) 0.0055(14)
C14 0.0615(13) 0.0625(14) 0.0469(11) -0.0124(10) -0.0078(10) 0.0102(11)
C15 0.0382(9) 0.0357(8) 0.0294(7) 0.0014(6) -0.0074(6) -0.0005(7)
C16 0.0491(10) 0.0354(9) 0.0376(9) 0.0051(7) -0.0095(7) -0.0024(7)
C17 0.0641(13) 0.0364(10) 0.0460(10) 0.0007(8) -0.0100(9) 0.0099(9)
C18 0.0500(11) 0.0549(12) 0.0414(10) 0.0007(8) -0.0030(8) 0.0124(9)
C19 0.0474(11) 0.0504(11) 0.0447(10) 0.0021(8) 0.0014(8) -0.0039(9)
C20 0.0480(10) 0.0353(9) 0.0353(8) -0.0002(7) -0.0039(7) -0.0028(7)
C21 0.0676(13) 0.0456(11) 0.0396(10) -0.0007(8) -0.0138(9) -0.0168(10)
C22 0.0391(9) 0.0389(9) 0.0403(9) -0.0049(7) -0.0095(7) -0.0018(7)
C23 0.0455(10) 0.0350(9) 0.0441(10) -0.0023(7) -0.0134(8) 0.0025(7)
C24 0.0648(13) 0.0366(10) 0.0457(10) 0.0009(8) -0.0174(9) -0.0044(9)
C25 0.0446(10) 0.0400(10) 0.0397(9) -0.0031(7) -0.0044(7) -0.0047(7)
C26 0.0434(10) 0.0432(10) 0.0397(9) -0.0069(7) -0.0060(7) 0.0033(8)
C27 0.0646(13) 0.0383(10) 0.0471(10) -0.0109(8) -0.0155(9) 0.0017(9)
C28 0.0666(13) 0.0318(9) 0.0502(11) -0.0041(8) -0.0176(9) -0.0008(8)
C29 0.0444(10) 0.0581(12) 0.0373(9) -0.0076(8) -0.0024(8) -0.0040(9)
C30 0.0594(13) 0.0570(13) 0.0429(10) 0.0018(9) -0.0061(9) -0.0045(10)
C31 0.0627(15) 0.0871(19) 0.0558(14) 0.0216(13) -0.0137(11) -0.0140(13)
C32 0.0617(15) 0.130(3) 0.0409(12) 0.0115(14) -0.0089(11) -0.0260(17)
C33 0.0685(16) 0.126(3) 0.0406(12) -0.0251(15) 0.0064(11) -0.0151(17)
C34 0.0593(14) 0.0780(16) 0.0469(12) -0.0187(11) 0.0020(10) 0.0003(12)
C35 0.0374(8) 0.0371(9) 0.0271(7) -0.0003(6) -0.0038(6) 0.0025(7)
C36 0.0457(10) 0.0381(9) 0.0377(9) 0.0012(7) -0.0039(7) 0.0022(7)
C37 0.0559(12) 0.0446(11) 0.0430(10) -0.0033(8) -0.0069(9) -0.0107(9)
C38 0.0461(11) 0.0636(13) 0.0395(9) 0.0007(9) -0.0122(8) -0.0106(9)
C39 0.0431(10) 0.0591(12) 0.0410(9) 0.0021(8) -0.0134(8) 0.0056(9)
C40 0.0421(9) 0.0401(9) 0.0326(8) -0.0004(7) -0.0048(7) 0.0043(7)
Cl1 0.0692(4) 0.0342(3) 0.0719(3) -0.0012(2) 0.0127(3) -0.0076(2)
Cl2 0.0644(3) 0.0379(3) 0.0630(3) -0.0055(2) -0.0176(2) 0.0126(2)
N1 0.0538(9) 0.0396(8) 0.0344(7) -0.0005(6) -0.0058(7) -0.0004(7)
N2 0.0661(11) 0.0398(9) 0.0363(8) -0.0012(6) -0.0114(7) -0.0086(8)
O1 0.0450(8) 0.0576(9) 0.0488(8) -0.0045(6) -0.0089(6) -0.0118(6)
O2 0.0555(9) 0.0538(9) 0.0514(8) 0.0067(6) -0.0156(7) 0.0136(7)
O3 0.0490(8) 0.0558(9) 0.0730(10) -0.0104(8) -0.0214(7) 0.0179(7)
O4 0.0469(8) 0.0578(9) 0.0524(8) -0.0004(7) 0.0007(6) -0.0108(7)
S1 0.0384(2) 0.0418(2) 0.0359(2) 0.00045(17) -0.00892(17) 0.00045(17)
S2 0.0365(2) 0.0424(2) 0.0422(2) -0.00321(18) -0.00832(17) 0.00240(18)

loop_
_atom_type_symbol
_atom_type_description
_atom_type_scat_dispersion_real
_atom_type_scat_dispersion_imag
_atom_type_scat_source
C C 0.0181 0.0091 'International Tables Vol C Tables 4.2.6.8 and 6.1.1.4'
H H 0.0000 0.0000 'International Tables Vol C Tables 4.2.6.8 and 6.1.1.4'
N N 0.0311 0.0180 'International Tables Vol C Tables 4.2.6.8 and 6.1.1.4'
O O 0.0492 0.0322 'International Tables Vol C Tables 4.2.6.8 and 6.1.1.4'
S S 0.3331 0.5567 'International Tables Vol C Tables 4.2.6.8 and 6.1.1.4'
Cl Cl 0.3639 0.7018 'International Tables Vol C Tables 4.2.6.8 and 6.1.1.4'

loop_
_geom_angle_atom_site_label_1
_geom_angle_atom_site_label_2
_geom_angle_atom_site_label_3
_geom_angle
H1A C1 H1B 109.3
C2 C1 H1A 111.5
C2 C1 H1B 111.5
N1 C1 H1A 111.5
N1 C1 H1B 111.5
N1 C1 C2 101.45(15)
C3 C2 C1 110.20(17)
C3 C2 C5 121.09(17)
C5 C2 C1 128.67(18)
C2 C3 C4 111.22(17)
C8 C3 C2 120.7(2)
C8 C3 C4 128.1(2)
C3 C4 H4A 111.5
C3 C4 H4B 111.5
H4A C4 H4B 109.3
N1 C4 C3 101.52(16)
N1 C4 H4A 111.5
N1 C4 H4B 111.5
C2 C5 H5 120.4
C2 C5 C6 119.17(18)
C6 C5 H5 120.4
C5 C6 C9 121.58(19)
C7 C6 C5 118.82(19)
C7 C6 C9 119.52(18)
C6 C7 H7 119.1
C8 C7 C6 121.9(2)
C8 C7 H7 119.1
C3 C8 C7 118.4(2)
C3 C8 H8 120.8
C7 C8 H8 120.8
C10 C9 C6 121.10(18)
C10 C9 C14 118.0(2)
C14 C9 C6 120.7(2)
C9 C10 H10 119.6
C9 C10 C11 120.8(2)
C11 C10 H10 119.6
C10 C11 H11 119.7
C12 C11 C10 120.6(2)
C12 C11 H11 119.7
C11 C12 H12 120.3
C13 C12 C11 119.3(2)
C13 C12 H12 120.3
C12 C13 H13 119.8
C12 C13 C14 120.4(2)
C14 C13 H13 119.8
C9 C14 H14 119.6
C13 C14 C9 120.9(2)
C13 C14 H14 119.6
C16 C15 C20 118.60(17)
C16 C15 S1 116.45(14)
C20 C15 S1 124.92(14)
C15 C16 H16 119.4
C17 C16 C15 121.13(18)
C17 C16 H16 119.4
C16 C17 H17 120.2
C18 C17 C16 119.62(18)
C18 C17 H17 120.2
C17 C18 H18 119.8
C17 C18 C19 120.34(19)
C19 C18 H18 119.8
C18 C19 H19 119.8
C18 C19 C20 120.4(2)
C20 C19 H19 119.8
C15 C20 Cl1 122.92(15)
C19 C20 C15 119.93(18)
C19 C20 Cl1 117.14(15)
H21A C21 H21B 109.2
C22 C21 H21A 111.3
C22 C21 H21B 111.3
N2 C21 H21A 111.3
N2 C21 H21B 111.3
N2 C21 C22 102.11(16)
C23 C22 C21 110.53(17)
C23 C22 C25 121.24(17)
C25 C22 C21 128.15(18)
C22 C23 C24 111.88(16)
C22 C23 C28 120.22(18)
C28 C23 C24 127.87(18)
C23 C24 H24A 111.5
C23 C24 H24B 111.5
H24A C24 H24B 109.3
N2 C24 C23 101.58(15)
N2 C24 H24A 111.5
N2 C24 H24B 111.5
C22 C25 H25 120.3
C22 C25 C26 119.37(18)
C26 C25 H25 120.3
C25 C26 C27 118.76(18)
C25 C26 C29 121.20(19)
C27 C26 C29 119.82(18)
C26 C27 H27 119.2
C28 C27 C26 121.66(18)
C28 C27 H27 119.2
C23 C28 C27 118.72(19)
C23 C28 H28 120.6
C27 C28 H28 120.6
C30 C29 C26 120.46(18)
C30 C29 C34 117.9(2)
C34 C29 C26 121.5(2)
C29 C30 H30 119.3
C29 C30 C31 121.3(2)
C31 C30 H30 119.3
C30 C31 H31 120.1
C32 C31 C30 119.9(3)
C32 C31 H31 120.1
C31 C32 H32 120.2
C33 C32 C31 119.6(2)
C33 C32 H32 120.2
C32 C33 H33 119.6
C32 C33 C34 120.8(3)
C34 C33 H33 119.6
C29 C34 H34 119.8
C33 C34 C29 120.5(3)
C33 C34 H34 119.8
C36 C35 C40 119.83(17)
C36 C35 S2 117.47(14)
C40 C35 S2 122.69(14)
C35 C36 H36 120.1
C35 C36 C37 119.85(18)
C37 C36 H36 120.1
C36 C37 H37 120.0
C38 C37 C36 120.07(19)
C38 C37 H37 120.0
C37 C38 H38 119.7
C37 C38 C39 120.67(19)
C39 C38 H38 119.7
C38 C39 H39 120.1
C38 C39 C40 119.82(19)
C40 C39 H39 120.1
C35 C40 Cl2 122.23(15)
C39 C40 C35 119.76(18)
C39 C40 Cl2 118.01(15)
C1 N1 S1 119.75(13)
C4 N1 C1 111.71(15)
C4 N1 S1 122.27(13)
C21 N2 C24 113.77(16)
C21 N2 S2 119.80(14)
C24 N2 S2 122.11(14)
N1 S1 C15 108.19(8)
O1 S1 C15 105.63(9)
O1 S1 N1 106.07(9)
O2 S1 C15 109.20(9)
O2 S1 N1 107.07(9)
O2 S1 O1 120.18(10)
N2 S2 C35 104.58(9)
O3 S2 C35 105.60(9)
O3 S2 N2 109.69(10)
O3 S2 O4 118.97(10)
O4 S2 C35 109.94(9)
O4 S2 N2 107.19(9)

loop_
_geom_bond_atom_site_label_1
_geom_bond_atom_site_label_2
_geom_bond_distance
C1 H1A 0.9700
C1 H1B 0.9700
C1 C2 1.506(3)
C1 N1 1.479(2)
C2 C3 1.383(3)
C2 C5 1.386(3)
C3 C4 1.495(3)
C3 C8 1.382(3)
C4 H4A 0.9700
C4 H4B 0.9700
C4 N1 1.474(3)
C5 H5 0.9300
C5 C6 1.401(3)
C6 C7 1.393(3)
C6 C9 1.492(3)
C7 H7 0.9300
C7 C8 1.391(3)
C8 H8 0.9300
C9 C10 1.387(3)
C9 C14 1.397(3)
C10 H10 0.9300
C10 C11 1.393(3)
C11 H11 0.9300
C11 C12 1.379(4)
C12 H12 0.9300
C12 C13 1.377(4)
C13 H13 0.9300
C13 C14 1.391(3)
C14 H14 0.9300
C15 C16 1.392(3)
C15 C20 1.402(3)
C15 S1 1.7827(18)
C16 H16 0.9300
C16 C17 1.384(3)
C17 H17 0.9300
C17 C18 1.379(3)
C18 H18 0.9300
C18 C19 1.382(3)
C19 H19 0.9300
C19 C20 1.388(3)
C20 Cl1 1.7355(19)
C21 H21A 0.9700
C21 H21B 0.9700
C21 C22 1.502(3)
C21 N2 1.472(3)
C22 C23 1.384(3)
C22 C25 1.385(3)
C23 C24 1.496(3)
C23 C28 1.386(3)
C24 H24A 0.9700
C24 H24B 0.9700
C24 N2 1.475(2)
C25 H25 0.9300
C25 C26 1.397(3)
C26 C27 1.400(3)
C26 C29 1.489(3)
C27 H27 0.9300
C27 C28 1.388(3)
C28 H28 0.9300
C29 C30 1.391(3)
C29 C34 1.393(3)
C30 H30 0.9300
C30 C31 1.395(3)
C31 H31 0.9300
C31 C32 1.376(4)
C32 H32 0.9300
C32 C33 1.373(5)
C33 H33 0.9300
C33 C34 1.392(4)
C34 H34 0.9300
C35 C36 1.388(3)
C35 C40 1.398(2)
C35 S2 1.7705(18)
C36 H36 0.9300
C36 C37 1.392(3)
C37 H37 0.9300
C37 C38 1.374(3)
C38 H38 0.9300
C38 C39 1.384(3)
C39 H39 0.9300
C39 C40 1.389(3)
C40 Cl2 1.7324(19)
N1 S1 1.6248(16)
N2 S2 1.6200(17)
O1 S1 1.4326(15)
O2 S1 1.4272(15)
O3 S2 1.4295(15)
O4 S2 1.4326(15)

loop_
_geom_torsion_atom_site_label_1
_geom_torsion_atom_site_label_2
_geom_torsion_atom_site_label_3
_geom_torsion_atom_site_label_4
_geom_torsion
C1 C2 C3 C4 0.2(2)
C1 C2 C3 C8 -177.3(2)
C1 C2 C5 C6 177.2(2)
C1 N1 S1 C15 -75.43(17)
C1 N1 S1 O1 37.51(18)
C1 N1 S1 O2 166.99(15)
C2 C1 N1 C4 19.6(2)
C2 C1 N1 S1 172.41(13)
C2 C3 C4 N1 11.4(2)
C2 C3 C8 C7 -1.0(4)
C2 C5 C6 C7 0.5(3)
C2 C5 C6 C9 -176.12(18)
C3 C2 C5 C6 -0.3(3)
C3 C4 N1 C1 -19.5(2)
C3 C4 N1 S1 -171.51(14)
C4 C3 C8 C7 -178.1(2)
C4 N1 S1 C15 74.46(18)
C4 N1 S1 O1 -172.60(17)
C4 N1 S1 O2 -43.1(2)
C5 C2 C3 C4 178.05(19)
C5 C2 C3 C8 0.5(3)
C5 C6 C7 C8 -1.1(4)
C5 C6 C9 C10 37.6(3)
C5 C6 C9 C14 -146.6(2)
C6 C7 C8 C3 1.3(4)
C6 C9 C10 C11 174.9(2)
C6 C9 C14 C13 -174.9(2)
C7 C6 C9 C10 -139.0(2)
C7 C6 C9 C14 36.8(3)
C8 C3 C4 N1 -171.3(2)
C9 C6 C7 C8 175.7(2)
C9 C10 C11 C12 0.2(4)
C10 C9 C14 C13 1.1(4)
C10 C11 C12 C13 0.7(4)
C11 C12 C13 C14 -0.6(4)
C12 C13 C14 C9 -0.2(4)
C14 C9 C10 C11 -1.1(3)
C15 C16 C17 C18 0.1(3)
C16 C15 C20 C19 -1.7(3)
C16 C15 C20 Cl1 177.76(14)
C16 C15 S1 N1 102.47(14)
C16 C15 S1 O1 -10.77(16)
C16 C15 S1 O2 -141.32(14)
C16 C17 C18 C19 -0.9(3)
C17 C18 C19 C20 0.3(3)
C18 C19 C20 C15 1.0(3)
C18 C19 C20 Cl1 -178.49(16)
C20 C15 C16 C17 1.1(3)
C20 C15 S1 N1 -79.38(17)
C20 C15 S1 O1 167.38(15)
C20 C15 S1 O2 36.83(18)
C21 C22 C23 C24 0.4(2)
C21 C22 C23 C28 -177.9(2)
C21 C22 C25 C26 176.0(2)
C21 N2 S2 C35 78.56(18)
C21 N2 S2 O3 -34.3(2)
C21 N2 S2 O4 -164.74(17)
C22 C21 N2 C24 -3.5(3)
C22 C21 N2 S2 153.71(15)
C22 C23 C24 N2 -2.4(2)
C22 C23 C28 C27 0.8(3)
C22 C25 C26 C27 1.7(3)
C22 C25 C26 C29 -172.94(18)
C23 C22 C25 C26 -0.4(3)
C23 C24 N2 C21 3.6(2)
C23 C24 N2 S2 -152.93(15)
C24 C23 C28 C27 -177.1(2)
C24 N2 S2 C35 -126.23(17)
C24 N2 S2 O3 120.93(17)
C24 N2 S2 O4 -9.5(2)
C25 C22 C23 C24 177.34(19)
C25 C22 C23 C28 -0.9(3)
C25 C26 C27 C28 -1.8(3)
C25 C26 C29 C30 38.1(3)
C25 C26 C29 C34 -146.6(2)
C26 C27 C28 C23 0.5(3)
C26 C29 C30 C31 175.6(2)
C26 C29 C34 C33 -174.9(2)
C27 C26 C29 C30 -136.4(2)
C27 C26 C29 C34 38.9(3)
C28 C23 C24 N2 175.7(2)
C29 C26 C27 C28 172.9(2)
C29 C30 C31 C32 -0.7(4)
C30 C29 C34 C33 0.6(4)
C30 C31 C32 C33 0.6(4)
C31 C32 C33 C34 0.1(4)
C32 C33 C34 C29 -0.7(4)
C34 C29 C30 C31 0.1(3)
C35 C36 C37 C38 -0.5(3)
C36 C35 C40 C39 0.0(3)
C36 C35 C40 Cl2 179.45(14)
C36 C35 S2 N2 -113.58(15)
C36 C35 S2 O3 2.14(17)
C36 C35 S2 O4 131.64(14)
C36 C37 C38 C39 0.7(3)
C37 C38 C39 C40 -0.4(3)
C38 C39 C40 C35 0.1(3)
C38 C39 C40 Cl2 -179.36(16)
C40 C35 C36 C37 0.2(3)
C40 C35 S2 N2 67.28(16)
C40 C35 S2 O3 -177.00(15)
C40 C35 S2 O4 -47.49(17)
N1 C1 C2 C3 -11.7(2)
N1 C1 C2 C5 170.65(19)
N2 C21 C22 C23 1.8(2)
N2 C21 C22 C25 -174.9(2)
S1 C15 C16 C17 179.40(15)
S1 C15 C20 C19 -179.79(15)
S1 C15 C20 Cl1 -0.4(2)
S2 C35 C36 C37 -178.97(14)
S2 C35 C40 C39 179.14(14)
S2 C35 C40 Cl2 -1.4(2)
